data_1567410
loop_
_publ_author_name
'Crace, Ethan'
'Su, Alexander'
'Karunadasa, Hemamala I.'

_publ_section_title
;
 Reliably obtaining white light from layered halide perovskites at room
 temperature
;
_journal_name_full 'Chemical Science'
_journal_paper_doi 10.1039/D2SC02381D
_journal_year 2022
_chemical_formula_moiety 'Cl4 Pb, C9 H13 N3'
_chemical_formula_sum 'C9 H13 Cl4 N3 Pb'
_chemical_formula_weight 512.21
_space_group_crystal_system monoclinic
_space_group_IT_number 15
_space_group_name_Hall '-C 2yc'
_space_group_name_H-M_alt 'C 1 2/c 1'
_atom_sites_solution_hydrogens geom
_atom_sites_solution_primary dual
_audit_creation_date 2021-04-01
_audit_creation_method
;
Olex2 1.3
(compiled 2020.11.12 svn.r5f609507 for OlexSys, GUI svn.r6272)
;
_audit_update_record
;
2022-04-27 deposited with the CCDC.	2022-08-01 downloaded from the CCDC.
;
_cell_angle_alpha 90
_cell_angle_beta 93.590(2)
_cell_angle_gamma 90
_cell_formula_units_Z 8
_cell_length_a 11.4666(6)
_cell_length_b 30.4225(18)
_cell_length_c 8.3667(4)
_cell_measurement_reflns_used 8241
_cell_measurement_temperature 100
_cell_measurement_theta_max 25.16
_cell_measurement_theta_min 2.68
_cell_volume 2912.9(3)
_computing_cell_refinement 'SAINT V8.40A (Bruker, 2019)'
_computing_data_reduction 'SAINT V8.40A (Bruker, 2019)'
_computing_molecular_graphics 'Olex2 1.3 (Dolomanov et al., 2009)'
_computing_publication_material 'Olex2 1.3 (Dolomanov et al., 2009)'
_computing_structure_refinement 'XL  (Sheldrick, 2008)'
_computing_structure_solution 'SHELXT 2014/5 (Sheldrick, 2014)'
_diffrn_ambient_temperature 100.15
_diffrn_detector 'Bruker Photon II'
_diffrn_detector_area_resol_mean 7.3910
_diffrn_detector_type 'CMOS area detector'
_diffrn_measured_fraction_theta_full 1.000
_diffrn_measured_fraction_theta_max 0.998
_diffrn_measurement_device 'four-circle diffractometer'
_diffrn_measurement_device_type 'D8 Venture'
_diffrn_measurement_method '\w and \f scans'
_diffrn_radiation_collimation 'focusing mirrors'
_diffrn_radiation_monochromator 'mirror optics'
_diffrn_radiation_probe x-ray
_diffrn_radiation_type MoK\a
_diffrn_radiation_wavelength 0.71073
_diffrn_reflns_av_R_equivalents 0.0730
_diffrn_reflns_av_unetI/netI 0.0336
_diffrn_reflns_Laue_measured_fraction_full 1.000
_diffrn_reflns_Laue_measured_fraction_max 0.998
_diffrn_reflns_limit_h_max 13
_diffrn_reflns_limit_h_min -13
_diffrn_reflns_limit_k_max 36
_diffrn_reflns_limit_k_min -36
_diffrn_reflns_limit_l_max 10
_diffrn_reflns_limit_l_min -9
_diffrn_reflns_number 26789
_diffrn_reflns_point_group_measured_fraction_full 1.000
_diffrn_reflns_point_group_measured_fraction_max 0.998
_diffrn_reflns_theta_full 25.242
_diffrn_reflns_theta_max 25.406
_diffrn_reflns_theta_min 1.901
_diffrn_source 'microfocus sealed X-ray tube'
_diffrn_source_current 1.0
_diffrn_source_power 0.05
_diffrn_source_type 'Incoatec I\ms'
_diffrn_source_voltage 50.0
_diffrn_standards_number 0
_exptl_absorpt_coefficient_mu 12.299
_exptl_absorpt_correction_T_max 0.4288
_exptl_absorpt_correction_T_min 0.3384
_exptl_absorpt_correction_type multi-scan
_exptl_absorpt_process_details
;
 'SADABS-2016/2 (Bruker,2016/2) was used for absorption correction. 
  wR2(int) was 0.0885 before and 0.0753 after correction. 
  The Ratio of minimum to maximum transmission is 0.7892. 
  The \l/2 correction factor is Not present.'
;
_exptl_crystal_colour 'clear colourless'
_exptl_crystal_colour_lustre clear
_exptl_crystal_colour_primary colourless
_exptl_crystal_density_diffrn 2.336
_exptl_crystal_description plate
_exptl_crystal_F_000 1904
_exptl_crystal_preparation 'See crystallisation.'
_exptl_crystal_recrystallization_method
"'Precursors were dissolved in 6M HCl and heated to 100C to dissolve.   Solution was then cooled to room temperature at 2C/hr.'"
_exptl_crystal_size_max 0.07
_exptl_crystal_size_mid 0.03
_exptl_crystal_size_min 0.01
_refine_diff_density_max 2.142
_refine_diff_density_min -3.600
_refine_diff_density_rms 0.224
_refine_ls_extinction_coef 0.00016(3)
_refine_ls_extinction_expression Fc^*^=kFc[1+0.001xFc^2^\l^3^/sin(2\q)]^-1/4^
_refine_ls_extinction_method 'SHELXL-2018/3 (Sheldrick 2018)'
_refine_ls_goodness_of_fit_ref 1.271
_refine_ls_hydrogen_treatment constr
_refine_ls_matrix_type full
_refine_ls_number_parameters 203
_refine_ls_number_reflns 2686
_refine_ls_number_restraints 152
_refine_ls_restrained_S_all 1.237
_refine_ls_R_factor_all 0.0569
_refine_ls_R_factor_gt 0.0487
_refine_ls_shift/su_max 0.001
_refine_ls_shift/su_mean 0.000
_refine_ls_structure_factor_coef Fsqd
_refine_ls_weighting_details 'w=1/[\s^2^(Fo^2^)+107.2131P] where P=(Fo^2^+2Fc^2^)/3'
_refine_ls_weighting_scheme calc
_refine_ls_wR_factor_gt 0.0935
_refine_ls_wR_factor_ref 0.0967
_reflns_Friedel_coverage 0.000
_reflns_number_gt 2395
_reflns_number_total 2686
_reflns_threshold_expression 'I > 2\s(I)'
_cod_data_source_file d2sc02381d2.cif
_cod_data_source_block sad_a_CCDC1
_cod_database_code 1567410
_shelx_shelxl_version_number 2018/3
_shelx_space_group_comment
;
The symmetry employed for this shelxl refinement is uniquely defined
by the following loop, which should always be used as a source of
symmetry information in preference to the above space-group names.
They are only intended as comments.
;
_olex2_refinement_description
;
1. Restrained distances
 N3-C9 \\sim N4-C11
 with sigma of 0.02
 C9-C8 \\sim C11-C8
 with sigma of 0.02
 N5-C11 \\sim N4-C10 \\sim N3-C9
 with sigma of 0.02
 C9-C8 \\sim C10-C8 \\sim C11-C8
 with sigma of 0.02
2. Rigid bond restraints
 C9, N1, C7, C1, N2, C8, C2, C6, C11, C3, C5, N4, N3, C4
 with sigma for 1-2 distances of 0.01 and sigma for 1-3 distances of 0.01
3. Uiso/Uaniso restraints and constraints
C11 \\sim N1 \\sim C7 \\sim C1 \\sim N2 \\sim C8 \\sim C2 \\sim C6 \\sim C9
\\sim C3 \\sim C5 \\sim N4 \\sim N3 \\sim C4: within 2A with sigma of 0.04 and
sigma for terminal atoms of 0.08 within 2A
Uanis(C10) = Uanis(C11) = Uanis(C9)
4. Others
 Sof(Cl2)=1-FVAR(1)
 Sof(Cl3)=FVAR(1)
 Sof(Cl6)=1-FVAR(2)
 Sof(Cl5)=FVAR(2)
 Fixed Sof: H8CE(0.3333) H8CF(0.3333) H8AA(0.3333) H8AB(0.3333) H8BC(0.3333)
 H8BD(0.3333) C11(0.3333) H11A(0.3333) H11B(0.3333) N4(0.3333) H4A(0.3333)
 H4B(0.3333) H4C(0.3333) N3(0.3333) H3A(0.3333) H3B(0.3333) H3C(0.3333)
 C9(0.3333) H9A(0.3333) H9B(0.3333) N5(0.3333) H5A(0.3333) H5B(0.3333)
 H5C(0.3333) C10(0.3333) H10A(0.3333) H10B(0.3333)
5.a Secondary CH2 refined with riding coordinates:
 C8(H8CE,H8CF), C8(H8AA,H8AB), C8(H8BC,H8BD), C11(H11A,H11B), C9(H9A,H9B),
 C10(H10A,H10B)
5.b Aromatic/amide H refined with riding coordinates:
 N1(H1), N2(H2), C2(H2A), C3(H3), C5(H5), C4(H4)
5.c Idealised Me refined as rotating group:
 N4(H4A,H4B,H4C), N3(H3A,H3B,H3C), N5(H5A,H5B,H5C)
;
_olex2_exptl_crystal_mounting_method 'Crystals were isolated in paratone and placed on a kapton loop. '
_olex2_submission_special_instructions 'No special instructions were received'

loop_
_space_group_symop_operation_xyz
'x, y, z'
'-x, y, -z+1/2'
'x+1/2, y+1/2, z'
'-x+1/2, y+1/2, -z+1/2'
'-x, -y, -z'
'x, -y, z-1/2'
'-x+1/2, -y+1/2, -z'
'x+1/2, -y+1/2, z-1/2'

loop_
_atom_site_label
_atom_site_type_symbol
_atom_site_fract_x
_atom_site_fract_y
_atom_site_fract_z
_atom_site_U_iso_or_equiv
_atom_site_adp_type
_atom_site_occupancy
_atom_site_site_symmetry_order
_atom_site_calc_flag
_atom_site_refinement_flags_posn
_atom_site_refinement_flags_adp
_atom_site_refinement_flags_occupancy
_atom_site_disorder_assembly
_atom_site_disorder_group
Pb1 Pb 0.500000 0.67340(2) 0.750000 0.0276(2) Uani 1 2 d S T P . .
Pb2 Pb 1.000000 0.68640(2) 0.750000 0.0299(2) Uani 1 2 d S T P . .
Cl1 Cl 0.4566(3) 0.61078(10) 0.5255(4) 0.0416(7) Uani 1 1 d . . . . .
Cl4 Cl 0.9979(3) 0.62912(11) 0.4924(4) 0.0518(9) Uani 1 1 d . . . . .
Cl5 Cl 0.948(4) 0.7531(7) 1.005(2) 0.026(6) Uani 0.32(6) 1 d . . P A 1
Cl3 Cl 0.7486(6) 0.6980(9) 0.7056(19) 0.041(4) Uani 0.57(5) 1 d . . P A 1
N1 N 0.6595(8) 0.5720(4) 0.3369(12) 0.041(2) Uani 1 1 d . U . . .
H1 H 0.598910 0.575696 0.395096 0.049 Uiso 1 1 calc R U . . .
N2 N 0.8058(10) 0.5872(4) 0.1994(13) 0.047(3) Uani 1 1 d . U . . .
H2 H 0.858373 0.602275 0.150157 0.057 Uiso 1 1 calc R U . . .
C7 C 0.7225(11) 0.6041(5) 0.2804(16) 0.045(3) Uani 1 1 d . U . . .
C2 C 0.6693(12) 0.4886(5) 0.3141(17) 0.047(3) Uani 1 1 d . U . . .
H2A H 0.601592 0.481929 0.369257 0.057 Uiso 1 1 calc R U . . .
C1 C 0.7028(11) 0.5313(4) 0.2909(14) 0.038(2) Uani 1 1 d . U . . .
C6 C 0.7976(10) 0.5411(4) 0.2041(15) 0.038(2) Uani 1 1 d . U . . .
C3 C 0.7362(12) 0.4562(5) 0.2553(17) 0.048(3) Uani 1 1 d . U . . .
H3 H 0.715833 0.426454 0.272923 0.058 Uiso 1 1 calc R U . . .
C5 C 0.8667(12) 0.5097(4) 0.1420(17) 0.044(3) Uani 1 1 d . U . . .
H5 H 0.932375 0.517255 0.083817 0.053 Uiso 1 1 calc R U . . .
C4 C 0.8360(12) 0.4657(5) 0.1682(16) 0.048(3) Uani 1 1 d . U . . .
H4 H 0.881320 0.442443 0.128236 0.057 Uiso 1 1 calc R U . . .
C8 C 0.7019(13) 0.6513(5) 0.314(2) 0.061(4) Uani 1 1 d D U . . .
H8CE H 0.739376 0.658414 0.420641 0.073 Uiso 0.3333 1 calc R U P B 3
H8CF H 0.616781 0.655955 0.319458 0.073 Uiso 0.3333 1 calc R U P B 3
H8AA H 0.693447 0.654537 0.430429 0.073 Uiso 0.3333 1 calc R U P C 1
H8AB H 0.626340 0.659768 0.258785 0.073 Uiso 0.3333 1 calc R U P C 1
H8BC H 0.732090 0.658342 0.424446 0.073 Uiso 0.3333 1 calc R U P D 2
H8BD H 0.616909 0.657380 0.305553 0.073 Uiso 0.3333 1 calc R U P D 2
Cl2 Cl 0.7481(7) 0.6751(12) 0.7404(19) 0.041(6) Uani 0.43(5) 1 d . . P A 2
Cl6 Cl 1.001(3) 0.7564(2) 0.9901(11) 0.050(4) Uani 0.68(6) 1 d . . P A 2
C11 C 0.747(5) 0.6832(17) 0.192(4) 0.043(6) Uani 0.3333 1 d D U P E 3
H11A H 0.757692 0.667648 0.090441 0.051 Uiso 0.3333 1 calc R U P E 3
H11B H 0.689307 0.707039 0.171098 0.051 Uiso 0.3333 1 calc R U P E 3
N4 N 0.753(2) 0.7224(8) 0.273(3) 0.026(6) Uani 0.3333 1 d D U P E 2
H4A H 0.786481 0.743358 0.214225 0.032 Uiso 0.3333 1 calc R U P E 2
H4B H 0.789262 0.721385 0.373044 0.032 Uiso 0.3333 1 calc R U P E 2
H4C H 0.675785 0.729022 0.281558 0.032 Uiso 0.3333 1 calc R U P E 2
N3 N 0.764(3) 0.6942(11) 0.099(4) 0.046(7) Uani 0.3333 1 d D U P E 1
H3A H 0.759979 0.668869 0.040791 0.055 Uiso 0.3333 1 calc R U P E 1
H3B H 0.819738 0.712035 0.061055 0.055 Uiso 0.3333 1 calc R U P E 1
H3C H 0.693700 0.708024 0.090397 0.055 Uiso 0.3333 1 calc R U P E 1
C9 C 0.794(3) 0.6839(13) 0.266(4) 0.043(6) Uani 0.3333 1 d D U P E 1
H9A H 0.793132 0.710757 0.332137 0.051 Uiso 0.3333 1 calc R U P E 1
H9B H 0.873252 0.670626 0.278135 0.051 Uiso 0.3333 1 calc R U P E 1
N5 N 0.858(2) 0.7018(8) 0.254(3) 0.020(5) Uani 0.3333 1 d D . P E 3
H5A H 0.893730 0.714955 0.172836 0.024 Uiso 0.3333 1 calc R U P E 3
H5B H 0.904238 0.679956 0.296798 0.024 Uiso 0.3333 1 calc R U P E 3
H5C H 0.844600 0.721974 0.331034 0.024 Uiso 0.3333 1 calc R U P E 3
C10 C 0.762(6) 0.6799(13) 0.196(4) 0.043(6) Uani 0.3333 1 d D . P E 2
H10A H 0.845036 0.671127 0.187663 0.051 Uiso 0.3333 1 calc R U P E 2
H10B H 0.721338 0.679378 0.088466 0.051 Uiso 0.3333 1 calc R U P E 2

loop_
_atom_site_aniso_label
_atom_site_aniso_U_11
_atom_site_aniso_U_22
_atom_site_aniso_U_33
_atom_site_aniso_U_23
_atom_site_aniso_U_13
_atom_site_aniso_U_12
Pb1 0.0143(3) 0.0204(3) 0.0488(4) 0.000 0.0078(3) 0.000
Pb2 0.0113(3) 0.0386(4) 0.0402(4) 0.000 0.0048(2) 0.000
Cl1 0.0428(17) 0.0394(17) 0.0436(18) -0.0012(13) 0.0104(14) -0.0167(14)
Cl4 0.057(2) 0.0495(19) 0.052(2) 0.0003(15) 0.0317(18) 0.0225(16)
Cl5 0.017(12) 0.030(6) 0.031(7) -0.013(4) 0.001(5) 0.009(6)
Cl3 0.020(3) 0.033(10) 0.072(6) -0.025(6) 0.004(3) 0.001(3)
N1 0.031(5) 0.064(5) 0.028(5) 0.011(5) 0.007(4) -0.009(5)
N2 0.049(6) 0.049(5) 0.046(7) -0.010(5) 0.027(5) -0.026(5)
C7 0.038(7) 0.057(5) 0.040(7) -0.005(6) 0.015(5) -0.020(5)
C2 0.034(7) 0.062(6) 0.045(8) 0.026(6) -0.004(5) -0.018(5)
C1 0.033(6) 0.056(5) 0.026(6) 0.012(5) -0.001(5) -0.015(5)
C6 0.024(6) 0.049(5) 0.040(7) 0.002(5) -0.003(4) -0.016(4)
C3 0.047(7) 0.052(7) 0.044(8) 0.017(6) -0.017(5) -0.016(5)
C5 0.036(7) 0.053(6) 0.043(8) 0.003(6) -0.001(5) -0.011(5)
C4 0.049(7) 0.054(6) 0.038(8) 0.006(6) -0.014(5) -0.013(6)
C8 0.051(8) 0.067(6) 0.069(9) -0.019(7) 0.040(8) -0.021(6)
Cl2 0.014(3) 0.036(14) 0.072(6) -0.018(7) 0.009(3) 0.000(4)
Cl6 0.055(12) 0.027(3) 0.068(5) 0.002(2) 0.014(5) 0.005(3)
C11 0.040(13) 0.053(8) 0.037(12) -0.018(9) 0.008(10) -0.018(9)
N4 0.036(15) 0.017(13) 0.025(15) 0.001(10) -0.010(12) 0.000(11)
N3 0.032(16) 0.050(19) 0.052(16) -0.002(14) -0.020(14) -0.009(14)
C9 0.040(13) 0.053(8) 0.037(12) -0.018(9) 0.008(10) -0.018(9)
N5 0.018(13) 0.018(13) 0.023(14) 0.000(10) -0.003(10) 0.001(10)
C10 0.040(13) 0.053(8) 0.037(12) -0.018(9) 0.008(10) -0.018(9)

loop_
_atom_type_symbol
_atom_type_description
_atom_type_scat_dispersion_real
_atom_type_scat_dispersion_imag
_atom_type_scat_source
C C 0.0033 0.0016 'International Tables Vol C Tables 4.2.6.8 and 6.1.1.4'
H H 0.0000 0.0000 'International Tables Vol C Tables 4.2.6.8 and 6.1.1.4'
Cl Cl 0.1484 0.1585 'International Tables Vol C Tables 4.2.6.8 and 6.1.1.4'
N N 0.0061 0.0033 'International Tables Vol C Tables 4.2.6.8 and 6.1.1.4'
Pb Pb -3.3944 10.1111 'International Tables Vol C Tables 4.2.6.8 and 6.1.1.4'

loop_
_geom_angle_atom_site_label_1
_geom_angle_atom_site_label_2
_geom_angle_atom_site_label_3
_geom_angle
_geom_angle_site_symmetry_1
_geom_angle_site_symmetry_3
_geom_angle_publ_flag
Cl1 Pb1 Cl1 90.22(14) . 2_656 ?
Cl1 Pb1 Cl5 91.7(4) . 8_465 ?
Cl1 Pb1 Cl5 177.8(7) . 7_667 ?
Cl1 Pb1 Cl5 177.8(7) 2_656 8_465 ?
Cl1 Pb1 Cl5 91.7(4) 2_656 7_667 ?
Cl1 Pb1 Cl3 103.0(2) 2_656 2_656 ?
Cl1 Pb1 Cl3 97.3(6) 2_656 . ?
Cl1 Pb1 Cl3 97.3(6) . 2_656 ?
Cl1 Pb1 Cl3 103.0(2) . . ?
Cl1 Pb1 Cl2 97.7(4) 2_656 2_656 ?
Cl1 Pb1 Cl2 97.7(4) . . ?
Cl1 Pb1 Cl2 83.8(7) 2_656 . ?
Cl1 Pb1 Cl2 83.8(7) . 2_656 ?
Cl1 Pb1 Cl6 90.40(16) 2_656 7_667 ?
Cl1 Pb1 Cl6 169.0(7) 2_656 8_465 ?
Cl1 Pb1 Cl6 169.0(7) . 7_667 ?
Cl1 Pb1 Cl6 90.40(16) . 8_465 ?
Cl5 Pb1 Cl5 86.4(7) 7_667 8_465 ?
Cl3 Pb1 Cl5 83.2(9) 2_656 7_667 ?
Cl3 Pb1 Cl5 75.8(9) 2_656 8_465 ?
Cl3 Pb1 Cl5 83.2(9) . 8_465 ?
Cl3 Pb1 Cl5 75.8(9) . 7_667 ?
Cl3 Pb1 Cl3 151.0(10) 2_656 . ?
Cl3 Pb1 Cl6 71.9(8) . 8_465 ?
Cl3 Pb1 Cl6 87.8(7) 2_656 8_465 ?
Cl3 Pb1 Cl6 87.8(7) . 7_667 ?
Cl3 Pb1 Cl6 71.9(8) 2_656 7_667 ?
Cl2 Pb1 Cl6 85.3(10) . 8_465 ?
Cl2 Pb1 Cl6 93.3(8) 2_656 8_465 ?
Cl6 Pb1 Cl6 91.1(3) 7_667 8_465 ?
Cl4 Pb2 Cl4 102.05(15) . 2_756 ?
Cl4 Pb2 Cl5 82.3(5) 2_756 . ?
Cl4 Pb2 Cl5 167.5(6) 2_756 2_756 ?
Cl4 Pb2 Cl5 167.5(6) . . ?
Cl4 Pb2 Cl5 82.3(5) . 2_756 ?
Cl4 Pb2 Cl3 91.0(2) . . ?
Cl4 Pb2 Cl3 91.0(2) 2_756 2_756 ?
Cl4 Pb2 Cl3 97.8(6) . 2_756 ?
Cl4 Pb2 Cl3 97.8(6) 2_756 . ?
Cl4 Pb2 Cl2 86.8(3) . . ?
Cl4 Pb2 Cl2 84.7(7) . 2_756 ?
Cl4 Pb2 Cl2 86.8(3) 2_756 2_756 ?
Cl4 Pb2 Cl2 84.7(7) 2_756 . ?
Cl4 Pb2 Cl6 85.67(18) . 2_756 ?
Cl4 Pb2 Cl6 85.67(18) 2_756 . ?
Cl4 Pb2 Cl6 172.28(18) . . ?
Cl4 Pb2 Cl6 172.28(18) 2_756 2_756 ?
Cl5 Pb2 Cl5 95.9(12) 2_756 . ?
Cl3 Pb2 Cl5 76.8(7) 2_756 2_756 ?
Cl3 Pb2 Cl5 93.8(10) 2_756 . ?
Cl3 Pb2 Cl5 76.8(7) . . ?
Cl3 Pb2 Cl5 93.8(10) . 2_756 ?
Cl3 Pb2 Cl3 166.0(11) . 2_756 ?
Cl3 Pb2 Cl6 87.8(7) 2_756 2_756 ?
Cl3 Pb2 Cl6 82.0(9) . 2_756 ?
Cl2 Pb2 Cl2 166.4(15) 2_756 . ?
Cl2 Pb2 Cl6 93.9(8) . . ?
Cl2 Pb2 Cl6 96.0(10) 2_756 . ?
Pb2 Cl5 Pb1 157.0(16) . 7_667 ?
Pb2 Cl3 Pb1 154.0(12) . . ?
C7 N1 H1 124.9 . . ?
C7 N1 C1 110.2(10) . . ?
C1 N1 H1 124.9 . . ?
C7 N2 H2 125.5 . . ?
C7 N2 C6 108.9(10) . . ?
C6 N2 H2 125.5 . . ?
N1 C7 C8 123.4(12) . . ?
N2 C7 N1 109.2(12) . . ?
N2 C7 C8 127.3(11) . . ?
C1 C2 H2A 121.1 . . ?
C3 C2 H2A 121.1 . . ?
C3 C2 C1 117.7(12) . . ?
C2 C1 N1 133.8(12) . . ?
C2 C1 C6 121.2(13) . . ?
C6 C1 N1 105.0(11) . . ?
C1 C6 N2 106.7(12) . . ?
C5 C6 N2 130.3(11) . . ?
C5 C6 C1 123.0(12) . . ?
C2 C3 H3 119.0 . . ?
C2 C3 C4 122.0(13) . . ?
C4 C3 H3 119.0 . . ?
C6 C5 H5 121.6 . . ?
C6 C5 C4 116.8(12) . . ?
C4 C5 H5 121.6 . . ?
C3 C4 H4 120.4 . . ?
C5 C4 C3 119.2(14) . . ?
C5 C4 H4 120.4 . . ?
C7 C8 H8CE 108.5 . . ?
C7 C8 H8CF 108.5 . . ?
C7 C8 H8AA 108.0 . . ?
C7 C8 H8AB 108.0 . . ?
C7 C8 H8BC 109.6 . . ?
C7 C8 H8BD 109.6 . . ?
C7 C8 C11 115(3) . . ?
C7 C8 C9 117(2) . . ?
C7 C8 C10 110(2) . . ?
H8CE C8 H8CF 107.5 . . ?
H8AA C8 H8AB 107.2 . . ?
H8BC C8 H8BD 108.1 . . ?
C11 C8 H8CE 108.5 . . ?
C11 C8 H8CF 108.5 . . ?
C9 C8 H8AA 108.0 . . ?
C9 C8 H8AB 108.0 . . ?
C10 C8 H8BC 109.6 . . ?
C10 C8 H8BD 109.6 . . ?
Pb1 Cl2 Pb2 173.4(11) . . ?
Pb2 Cl6 Pb1 177.7(6) . 7_667 ?
C8 C11 H11A 109.7 . . ?
C8 C11 H11B 109.7 . . ?
H11A C11 H11B 108.2 . . ?
N5 C11 C8 110(3) . . ?
N5 C11 H11A 109.7 . . ?
N5 C11 H11B 109.7 . . ?
H4A N4 H4B 109.5 . . ?
H4A N4 H4C 109.5 . . ?
H4B N4 H4C 109.5 . . ?
C10 N4 H4A 109.5 . . ?
C10 N4 H4B 109.5 . . ?
C10 N4 H4C 109.5 . . ?
H3A N3 H3B 109.5 . . ?
H3A N3 H3C 109.5 . . ?
H3B N3 H3C 109.5 . . ?
C9 N3 H3A 109.5 . . ?
C9 N3 H3B 109.5 . . ?
C9 N3 H3C 109.5 . . ?
C8 C9 H9A 110.6 . . ?
C8 C9 H9B 110.6 . . ?
N3 C9 C8 106(3) . . ?
N3 C9 H9A 110.6 . . ?
N3 C9 H9B 110.6 . . ?
H9A C9 H9B 108.8 . . ?
C11 N5 H5A 109.5 . . ?
C11 N5 H5B 109.5 . . ?
C11 N5 H5C 109.5 . . ?
H5A N5 H5B 109.5 . . ?
H5A N5 H5C 109.5 . . ?
H5B N5 H5C 109.5 . . ?
C8 C10 H10A 111.8 . . ?
C8 C10 H10B 111.8 . . ?
N4 C10 C8 100(2) . . ?
N4 C10 H10A 111.8 . . ?
N4 C10 H10B 111.8 . . ?
H10A C10 H10B 109.6 . . ?

loop_
_geom_bond_atom_site_label_1
_geom_bond_atom_site_label_2
_geom_bond_distance
_geom_bond_site_symmetry_2
_geom_bond_publ_flag
Pb1 Cl1 2.700(3) . ?
Pb1 Cl1 2.700(3) 2_656 ?
Pb1 Cl5 3.068(14) 7_667 ?
Pb1 Cl5 3.068(14) 8_465 ?
Pb1 Cl3 2.993(12) . ?
Pb1 Cl3 2.993(12) 2_656 ?
Pb1 Cl2 2.852(8) 2_656 ?
Pb1 Cl2 2.852(8) . ?
Pb1 Cl6 3.048(8) 7_667 ?
Pb1 Cl6 3.048(8) 8_465 ?
Pb2 Cl4 2.770(4) . ?
Pb2 Cl4 2.770(4) 2_756 ?
Pb2 Cl5 3.029(15) . ?
Pb2 Cl5 3.029(15) 2_756 ?
Pb2 Cl3 2.905(7) . ?
Pb2 Cl3 2.905(7) 2_756 ?
Pb2 Cl2 2.905(9) . ?
Pb2 Cl2 2.905(9) 2_756 ?
Pb2 Cl6 2.928(8) . ?
Pb2 Cl6 2.928(8) 2_756 ?
N1 H1 0.8800 . ?
N1 C7 1.320(15) . ?
N1 C1 1.398(17) . ?
N2 H2 0.8800 . ?
N2 C7 1.310(16) . ?
N2 C6 1.406(16) . ?
C7 C8 1.485(19) . ?
C2 H2A 0.9500 . ?
C2 C1 1.370(18) . ?
C2 C3 1.36(2) . ?
C1 C6 1.378(15) . ?
C6 C5 1.364(18) . ?
C3 H3 0.9500 . ?
C3 C4 1.42(2) . ?
C5 H5 0.9500 . ?
C5 C4 1.407(18) . ?
C4 H4 0.9500 . ?
C8 H8CE 0.9900 . ?
C8 H8CF 0.9900 . ?
C8 H8AA 0.9900 . ?
C8 H8AB 0.9900 . ?
C8 H8BC 0.9900 . ?
C8 H8BD 0.9900 . ?
C8 C11 1.52(2) . ?
C8 C9 1.53(2) . ?
C8 C10 1.52(2) . ?
C11 H11A 0.9900 . ?
C11 H11B 0.9900 . ?
C11 N5 1.46(3) . ?
N4 H4A 0.9100 . ?
N4 H4B 0.9100 . ?
N4 H4C 0.9100 . ?
N4 C10 1.45(3) . ?
N3 H3A 0.9100 . ?
N3 H3B 0.9100 . ?
N3 H3C 0.9100 . ?
N3 C9 1.45(3) . ?
C9 H9A 0.9900 . ?
C9 H9B 0.9900 . ?
N5 H5A 0.9100 . ?
N5 H5B 0.9100 . ?
N5 H5C 0.9100 . ?
C10 H10A 0.9900 . ?
C10 H10B 0.9900 . ?

loop_
_geom_torsion_atom_site_label_1
_geom_torsion_atom_site_label_2
_geom_torsion_atom_site_label_3
_geom_torsion_atom_site_label_4
_geom_torsion
_geom_torsion_site_symmetry_1
_geom_torsion_site_symmetry_2
_geom_torsion_site_symmetry_3
_geom_torsion_site_symmetry_4
_geom_torsion_publ_flag
N1 C7 C8 C11 -157(2) . . . . ?
N1 C7 C8 C9 170(2) . . . . ?
N1 C7 C8 C10 -163(3) . . . . ?
N1 C1 C6 N2 -1.0(13) . . . . ?
N1 C1 C6 C5 177.8(12) . . . . ?
N2 C7 C8 C11 26(3) . . . . ?
N2 C7 C8 C9 -7(3) . . . . ?
N2 C7 C8 C10 20(3) . . . . ?
N2 C6 C5 C4 179.4(13) . . . . ?
C7 N1 C1 C2 -178.5(15) . . . . ?
C7 N1 C1 C6 0.7(13) . . . . ?
C7 N2 C6 C1 0.9(15) . . . . ?
C7 N2 C6 C5 -177.7(14) . . . . ?
C7 C8 C11 N5 -100(4) . . . . ?
C7 C8 C9 N3 86(4) . . . . ?
C7 C8 C10 N4 -168(3) . . . . ?
C2 C1 C6 N2 178.3(12) . . . . ?
C2 C1 C6 C5 -2.9(19) . . . . ?
C2 C3 C4 C5 0(2) . . . . ?
C1 N1 C7 N2 -0.1(15) . . . . ?
C1 N1 C7 C8 -177.4(14) . . . . ?
C1 C2 C3 C4 -2(2) . . . . ?
C1 C6 C5 C4 1.0(19) . . . . ?
C6 N2 C7 N1 -0.5(16) . . . . ?
C6 N2 C7 C8 176.6(14) . . . . ?
C6 C5 C4 C3 0.4(19) . . . . ?
C3 C2 C1 N1 -177.7(13) . . . . ?
C3 C2 C1 C6 3.3(19) . . . . ?
